data_1515477
loop_
_publ_author_name
'Campbell, Matthew J.'
'Toste, F. Dean'

_publ_section_title
;
 Enantioselective synthesis of cyclic carbamimidates via a three-component
 reaction of imines, terminal alkynes, and p-toluenesulfonylisocyanate
 using a monophosphine gold(I) catalyst().
;
_journal_issue 7
_journal_name_full 'Chemical science (Royal Society of Chemistry : 2010)'
_journal_page_first 1369
_journal_page_last 1378
_journal_paper_doi 10.1039/C1SC00160D
_journal_volume 2
_journal_year 2011
_chemical_formula_sum 'C30 H25 Cl N2 O4 S'
_chemical_formula_weight 545.03
_chemical_name_common MJC-4-153-M
_chemical_name_systematic
;
toste38
;
_space_group.centring_type P

_space_group_IT_number 14
_space_group.IT_number 14

_symmetry_cell_setting monoclinic
_symmetry_space_group_name_Hall '-P 2yn'
_symmetry_space_group_name_H-M 'P 1 21/n 1'
_atom_sites_solution_hydrogens geom
_atom_sites_solution_primary direct
_atom_sites_solution_secondary difmap
_audit_creation_method SHELXL-97
_cell_angle_alpha 90.00
_cell_angle_beta 97.770(3)
_cell_angle_gamma 90.00
_cell_formula_units_Z 4
_cell_length_a 11.8193(5)
_cell_length_b 11.4475(5)
_cell_length_c 19.9444(8)
_cell_measurement_reflns_used 9898
_cell_measurement_temperature 100(2)
_cell_measurement_theta_max 67.46
_cell_measurement_theta_min 4.12
_cell_volume 2673.7(2)
_computing_cell_refinement 'Bruker SAINT'
_computing_data_collection 'Bruker APEX2'
_computing_data_reduction 'Bruker SAINT'
_computing_molecular_graphics ORTEP-32
_computing_publication_material WinGX
_computing_structure_refinement SHELXL-97
_computing_structure_solution SIR-2008
_diffrn_ambient_temperature 100(2)
_diffrn_detector_area_resol_mean 8.366
_diffrn_measured_fraction_theta_full 1.000
_diffrn_measured_fraction_theta_max 0.994
_diffrn_measurement_device_type 'Bruker APEX-II CCD'
_diffrn_measurement_method 'phi and omega scans'
_diffrn_radiation_monochromator 'HELIOS multilayer mirrors'
_diffrn_radiation_source 'microfocus rotating anode'
_diffrn_radiation_type CuK\a
_diffrn_radiation_wavelength 1.54178
_diffrn_reflns_av_R_equivalents 0.0400
_diffrn_reflns_av_sigmaI/netI 0.0295
_diffrn_reflns_limit_h_max 14
_diffrn_reflns_limit_h_min -13
_diffrn_reflns_limit_k_max 13
_diffrn_reflns_limit_k_min -12
_diffrn_reflns_limit_l_max 23
_diffrn_reflns_limit_l_min -23
_diffrn_reflns_number 36857
_diffrn_reflns_theta_full 67.00
_diffrn_reflns_theta_max 68.01
_diffrn_reflns_theta_min 4.12
_exptl_absorpt_coefficient_mu 2.317
_exptl_absorpt_correction_T_max 0.9551
_exptl_absorpt_correction_T_min 0.8363
_exptl_absorpt_correction_type multi-scan
_exptl_absorpt_process_details SADABS
_exptl_crystal_colour colorless
_exptl_crystal_density_diffrn 1.354
_exptl_crystal_density_method 'not measured'
_exptl_crystal_description rod
_exptl_crystal_F_000 1136
_exptl_crystal_size_max 0.08
_exptl_crystal_size_mid 0.05
_exptl_crystal_size_min 0.02
_refine_diff_density_max 0.268
_refine_diff_density_min -0.312
_refine_diff_density_rms 0.048
_refine_ls_extinction_method none
_refine_ls_goodness_of_fit_ref 1.096
_refine_ls_hydrogen_treatment constr
_refine_ls_matrix_type full
_refine_ls_number_parameters 382
_refine_ls_number_reflns 4842
_refine_ls_number_restraints 0
_refine_ls_restrained_S_all 1.096
_refine_ls_R_factor_all 0.0599
_refine_ls_R_factor_gt 0.0467
_refine_ls_shift/su_max 0.001
_refine_ls_shift/su_mean 0.000
_refine_ls_structure_factor_coef Fsqd
_refine_ls_weighting_details 'calc w=1/[\s^2^(Fo^2^)+(0.0313P)^2^+2.8171P] where P=(Fo^2^+2Fc^2^)/3'
_refine_ls_weighting_scheme calc
_refine_ls_wR_factor_gt 0.1008
_refine_ls_wR_factor_ref 0.1061
_reflns_number_gt 3980
_reflns_number_total 4842
_reflns_threshold_expression >2sigma(I)
_cod_data_source_file c1sc00160d.txt
_cod_data_source_block toste38
_cod_depositor_comments
;
The following automatic conversions were performed:

'_symmetry_cell_setting' value 'Monoclinic' changed to 'monoclinic'
according to
/usr/data/users/saulius/automatic-downloads/retrospective/RSC/lib/dictionaries/cif_core.dic
dictionary named 'cif_core.dic' version 2.4.2 from 2011-04-26.

Automatic conversion script
Id: cif_fix_values 2281 2013-09-26 08:29:07Z andrius 

The following automatic conversions were performed:

'_space_group.centring_type' value 'primitive' was replaced with the
value 'P' as specified in the replacement file
'/home/antanas/src/cod-tools/trunk/data/replacement-values/replacement_values.lst'.

Automatic conversion script
Id: cif_fix_values 5642 2017-10-24 12:04:52Z antanas 
;
_cod_original_cell_volume 2673.73(19)
_cod_original_sg_symbol_H-M P2(1)/n
_cod_database_code 1515477

loop_
_symmetry_equiv_pos_as_xyz
'x, y, z'
'-x+1/2, y+1/2, -z+1/2'
'-x, -y, -z'
'x-1/2, -y-1/2, z-1/2'

loop_
_atom_site_label
_atom_site_type_symbol
_atom_site_fract_x
_atom_site_fract_y
_atom_site_fract_z
_atom_site_U_iso_or_equiv
_atom_site_adp_type
_atom_site_occupancy
_atom_site_symmetry_multiplicity
_atom_site_calc_flag
_atom_site_refinement_flags
_atom_site_disorder_assembly
_atom_site_disorder_group
C1 C 0.6391(2) 0.3567(2) 0.46954(12) 0.0284(6) Uani 1 1 d . . .
C2 C 0.5636(2) 0.4970(3) 0.38989(13) 0.0283(7) Uani 0.894(3) 1 d P A 1
H2 H 0.4956 0.5403 0.4017 0.034 Uiso 0.894(3) 1 calc PR A 1
C3 C 0.5309(2) 0.3734(3) 0.36773(14) 0.0288(7) Uani 0.894(3) 1 d P A 1
C2A C 0.6653(18) 0.4528(19) 0.3722(10) 0.022(5) Uiso 0.106(3) 1 d P A 2
H2A H 0.7479 0.4407 0.3681 0.026 Uiso 0.106(3) 1 calc PR A 2
C3A C 0.595(2) 0.340(2) 0.3565(11) 0.022(5) Uiso 0.106(3) 1 d P A 2
C4 C 0.7368(2) 0.0956(2) 0.48568(12) 0.0296(6) Uani 1 1 d . A .
C5 C 0.8472(2) 0.1267(3) 0.47483(16) 0.0439(7) Uani 1 1 d . . .
H5 H 0.8828 0.1942 0.4958 0.053 Uiso 1 1 calc R . .
C6 C 0.9032(3) 0.0584(3) 0.43346(18) 0.0540(9) Uani 1 1 d . . .
H6 H 0.9778 0.0802 0.4255 0.065 Uiso 1 1 calc R . .
C7 C 0.8542(3) -0.0419(3) 0.40278(16) 0.0447(7) Uani 1 1 d . . .
C8 C 0.7447(2) -0.0711(3) 0.41434(14) 0.0373(6) Uani 1 1 d . . .
H8 H 0.7096 -0.1393 0.3938 0.045 Uiso 1 1 calc R . .
C9 C 0.6852(2) -0.0026(2) 0.45534(13) 0.0332(6) Uani 1 1 d . . .
H9 H 0.6098 -0.0232 0.4624 0.040 Uiso 1 1 calc R . .
C10 C 0.9176(3) -0.1160(3) 0.35757(19) 0.0651(10) Uani 1 1 d . . .
H10A H 0.8884 -0.1962 0.3568 0.098 Uiso 1 1 calc R . .
H10B H 0.9992 -0.1161 0.3750 0.098 Uiso 1 1 calc R . .
H10C H 0.9065 -0.0839 0.3116 0.098 Uiso 1 1 calc R . .
C11 C 0.6196(2) 0.5643(2) 0.33775(12) 0.0280(6) Uani 0.894(3) 1 d P A 1
C12 C 0.5635(3) 0.6601(3) 0.30578(16) 0.0387(8) Uani 0.894(3) 1 d P A 1
H12 H 0.4932 0.6864 0.3186 0.046 Uiso 0.894(3) 1 calc PR A 1
C13 C 0.6120(6) 0.7173(5) 0.2543(3) 0.0528(18) Uani 0.894(3) 1 d P A 1
H13 H 0.5728 0.7804 0.2305 0.063 Uiso 0.894(3) 1 calc PR A 1
C14 C 0.7157(4) 0.6823(4) 0.23852(18) 0.0526(10) Uani 0.894(3) 1 d P A 1
H14 H 0.7491 0.7230 0.2046 0.063 Uiso 0.894(3) 1 calc PR A 1
C15 C 0.7728(3) 0.5885(3) 0.27119(18) 0.0498(9) Uani 0.894(3) 1 d P A 1
H15 H 0.8449 0.5647 0.2598 0.060 Uiso 0.894(3) 1 calc PR A 1
C16 C 0.7236(3) 0.5296(3) 0.32077(16) 0.0397(8) Uani 0.894(3) 1 d P A 1
H16 H 0.7620 0.4648 0.3432 0.048 Uiso 0.894(3) 1 calc PR A 1
C17 C 0.4718(3) 0.3353(3) 0.31103(14) 0.0317(7) Uani 0.894(3) 1 d P A 1
H17 H 0.4442 0.3945 0.2797 0.038 Uiso 0.894(3) 1 calc PR A 1
C11A C 0.6196(2) 0.5643(2) 0.33775(12) 0.0280(6) Uani 0.106(3) 1 d P A 2
C12A C 0.693(2) 0.611(2) 0.2924(12) 0.029(6) Uiso 0.106(3) 1 d P A 2
H12A H 0.7626 0.5766 0.2844 0.035 Uiso 0.106(3) 1 calc PR A 2
C13A C 0.649(4) 0.715(5) 0.261(3) 0.034(12) Uiso 0.106(3) 1 d P A 2
H13A H 0.7003 0.7607 0.2399 0.041 Uiso 0.106(3) 1 calc PR A 2
C14A C 0.541(3) 0.756(3) 0.2581(15) 0.041(7) Uiso 0.106(3) 1 d P A 2
H14A H 0.5127 0.8177 0.2290 0.049 Uiso 0.106(3) 1 calc PR A 2
C15A C 0.476(2) 0.699(2) 0.3010(12) 0.028(6) Uiso 0.106(3) 1 d P A 2
H15A H 0.4017 0.7273 0.3047 0.034 Uiso 0.106(3) 1 calc PR A 2
C16A C 0.517(2) 0.605(2) 0.3382(12) 0.027(5) Uiso 0.106(3) 1 d P A 2
H16A H 0.4687 0.5668 0.3656 0.033 Uiso 0.106(3) 1 calc PR A 2
C17A C 0.534(2) 0.308(2) 0.3010(13) 0.028(6) Uiso 0.106(3) 1 d P A 2
H17A H 0.5478 0.3496 0.2617 0.034 Uiso 0.106(3) 1 calc PR A 2
C18 C 0.4420(2) 0.2143(3) 0.28864(13) 0.0361(6) Uani 1 1 d . . .
C19 C 0.3732(3) 0.2014(3) 0.22647(14) 0.0431(7) Uani 1 1 d . A .
H19 H 0.3511 0.2685 0.1999 0.052 Uiso 1 1 calc R . .
C20 C 0.3366(3) 0.0922(3) 0.20300(14) 0.0435(7) Uani 1 1 d . . .
H20 H 0.2899 0.0851 0.1605 0.052 Uiso 1 1 calc R A .
C21 C 0.3677(2) -0.0067(3) 0.24084(14) 0.0398(7) Uani 1 1 d . A .
H21 H 0.3414 -0.0815 0.2250 0.048 Uiso 1 1 calc R . .
C22 C 0.4379(2) 0.0044(3) 0.30248(13) 0.0359(6) Uani 1 1 d . . .
H22 H 0.4605 -0.0632 0.3285 0.043 Uiso 1 1 calc R A .
C23 C 0.4749(2) 0.1135(2) 0.32608(13) 0.0340(6) Uani 1 1 d . A .
H23 H 0.5232 0.1200 0.3681 0.041 Uiso 1 1 calc R . .
C24 C 0.7034(2) 0.5563(2) 0.49491(12) 0.0285(6) Uani 1 1 d . . .
C25 C 0.8167(2) 0.5350(2) 0.52226(12) 0.0293(6) Uani 1 1 d . A .
H25 H 0.8543 0.4658 0.5110 0.035 Uiso 1 1 calc R . .
C26 C 0.8728(2) 0.6158(2) 0.56565(12) 0.0272(5) Uani 1 1 d . . .
C27 C 0.8198(2) 0.7177(2) 0.58336(12) 0.0281(5) Uani 1 1 d . A .
C28 C 0.7088(2) 0.7394(2) 0.55345(13) 0.0316(6) Uani 1 1 d . . .
H28 H 0.6720 0.8099 0.5633 0.038 Uiso 1 1 calc R A .
C29 C 0.6512(2) 0.6590(2) 0.50932(13) 0.0322(6) Uani 1 1 d . A .
H29 H 0.5754 0.6748 0.4890 0.039 Uiso 1 1 calc R . .
C30 C 0.8299(2) 0.8932(3) 0.64811(16) 0.0434(7) Uani 1 1 d . A .
H30A H 0.8085 0.9423 0.6082 0.065 Uiso 1 1 calc R . .
H30B H 0.8834 0.9358 0.6812 0.065 Uiso 1 1 calc R . .
H30C H 0.7614 0.8731 0.6684 0.065 Uiso 1 1 calc R . .
N1 N 0.64382(18) 0.46967(19) 0.45205(10) 0.0311(5) Uani 1 1 d . A .
N2 N 0.68511(18) 0.31400(19) 0.52636(10) 0.0298(5) Uani 1 1 d . A .
O1 O 0.5763(2) 0.2960(2) 0.41965(11) 0.0281(5) Uani 0.894(3) 1 d P A 1
O1A O 0.6126(19) 0.268(2) 0.4154(12) 0.027(6) Uiso 0.106(3) 1 d P A 2
O2 O 0.54816(15) 0.14535(16) 0.53367(9) 0.0340(4) Uani 1 1 d . A .
O3 O 0.72951(16) 0.15929(17) 0.60932(9) 0.0384(5) Uani 1 1 d . A .
O4 O 0.88291(15) 0.78841(15) 0.62852(9) 0.0329(4) Uani 1 1 d . . .
S1 S 0.66741(5) 0.17600(6) 0.54337(3) 0.02952(16) Uani 1 1 d . . .
Cl1 Cl 1.01385(5) 0.58891(6) 0.59956(3) 0.03694(17) Uani 1 1 d . A .

loop_
_atom_site_aniso_label
_atom_site_aniso_U_11
_atom_site_aniso_U_22
_atom_site_aniso_U_33
_atom_site_aniso_U_23
_atom_site_aniso_U_13
_atom_site_aniso_U_12
C1 0.0261(12) 0.0347(15) 0.0243(12) 0.0013(11) 0.0033(10) -0.0035(11)
C2 0.0232(14) 0.0351(17) 0.0260(14) 0.0024(12) 0.0012(11) 0.0029(12)
C3 0.0248(15) 0.0345(17) 0.0274(14) 0.0082(12) 0.0044(12) 0.0006(13)
C4 0.0263(12) 0.0325(15) 0.0287(13) 0.0044(11) -0.0011(10) -0.0004(11)
C5 0.0310(14) 0.0440(18) 0.0569(19) -0.0093(15) 0.0064(13) -0.0105(13)
C6 0.0347(16) 0.061(2) 0.070(2) -0.0128(18) 0.0191(15) -0.0129(15)
C7 0.0378(16) 0.0490(19) 0.0481(18) -0.0058(14) 0.0083(13) -0.0013(14)
C8 0.0399(15) 0.0349(16) 0.0355(15) -0.0018(12) -0.0005(12) -0.0054(13)
C9 0.0273(13) 0.0351(15) 0.0362(15) 0.0058(12) 0.0000(11) -0.0041(11)
C10 0.058(2) 0.070(3) 0.071(2) -0.021(2) 0.0211(18) -0.0035(19)
C11 0.0291(13) 0.0303(14) 0.0230(12) 0.0030(10) -0.0022(10) -0.0023(11)
C12 0.0407(18) 0.0354(18) 0.0379(17) 0.0032(14) -0.0027(14) 0.0016(15)
C13 0.068(5) 0.044(3) 0.041(2) 0.0209(18) -0.014(3) -0.013(3)
C14 0.068(3) 0.053(2) 0.0368(19) 0.0107(17) 0.0067(19) -0.024(2)
C15 0.047(2) 0.058(2) 0.048(2) 0.0046(18) 0.0177(16) -0.0056(18)
C16 0.0342(17) 0.042(2) 0.0436(18) 0.0108(15) 0.0088(14) 0.0021(14)
C17 0.0302(17) 0.0380(18) 0.0261(15) 0.0075(13) 0.0008(12) -0.0013(14)
C11A 0.0291(13) 0.0303(14) 0.0230(12) 0.0030(10) -0.0022(10) -0.0023(11)
C18 0.0390(15) 0.0415(16) 0.0271(13) 0.0036(12) 0.0019(11) -0.0109(13)
C19 0.0507(18) 0.0486(19) 0.0279(14) 0.0060(13) -0.0021(12) -0.0064(15)
C20 0.0477(17) 0.057(2) 0.0241(13) -0.0036(13) -0.0015(12) -0.0069(15)
C21 0.0437(16) 0.0465(18) 0.0303(14) -0.0087(13) 0.0090(12) -0.0069(14)
C22 0.0371(15) 0.0415(17) 0.0302(14) 0.0013(12) 0.0081(11) -0.0003(13)
C23 0.0300(13) 0.0450(17) 0.0263(13) -0.0001(12) 0.0013(10) -0.0050(12)
C24 0.0309(13) 0.0327(15) 0.0214(12) 0.0058(10) 0.0020(10) -0.0046(11)
C25 0.0313(13) 0.0313(14) 0.0263(13) -0.0001(11) 0.0073(10) 0.0028(11)
C26 0.0222(12) 0.0351(15) 0.0252(12) 0.0021(11) 0.0059(10) 0.0006(11)
C27 0.0312(13) 0.0281(14) 0.0260(12) 0.0037(10) 0.0072(10) -0.0024(11)
C28 0.0326(14) 0.0273(14) 0.0352(14) 0.0053(11) 0.0060(11) 0.0047(11)
C29 0.0287(13) 0.0349(15) 0.0324(14) 0.0081(12) 0.0014(10) 0.0000(11)
C30 0.0377(16) 0.0338(17) 0.0590(19) -0.0129(14) 0.0076(14) -0.0001(13)
N1 0.0354(12) 0.0322(13) 0.0242(11) 0.0042(9) -0.0012(9) -0.0047(10)
N2 0.0305(11) 0.0314(12) 0.0264(11) 0.0027(9) -0.0010(9) -0.0013(9)
O1 0.0306(14) 0.0281(13) 0.0239(11) 0.0046(9) -0.0021(10) -0.0007(11)
O2 0.0279(9) 0.0373(11) 0.0368(10) 0.0065(8) 0.0042(8) -0.0009(8)
O3 0.0463(11) 0.0365(11) 0.0296(10) 0.0058(8) -0.0049(8) -0.0009(9)
O4 0.0334(10) 0.0270(10) 0.0376(10) -0.0058(8) 0.0024(8) 0.0010(8)
S1 0.0292(3) 0.0309(3) 0.0269(3) 0.0054(3) -0.0017(2) -0.0012(3)
Cl1 0.0258(3) 0.0446(4) 0.0396(4) -0.0093(3) 0.0017(2) 0.0055(3)

loop_
_atom_type_symbol
_atom_type_description
_atom_type_scat_dispersion_real
_atom_type_scat_dispersion_imag
_atom_type_scat_source
C C 0.0181 0.0091 'International Tables Vol C Tables 4.2.6.8 and 6.1.1.4'
H H 0.0000 0.0000 'International Tables Vol C Tables 4.2.6.8 and 6.1.1.4'
N N 0.0311 0.0180 'International Tables Vol C Tables 4.2.6.8 and 6.1.1.4'
O O 0.0492 0.0322 'International Tables Vol C Tables 4.2.6.8 and 6.1.1.4'
S S 0.3331 0.5567 'International Tables Vol C Tables 4.2.6.8 and 6.1.1.4'
Cl Cl 0.3639 0.7018 'International Tables Vol C Tables 4.2.6.8 and 6.1.1.4'

loop_
_geom_angle_atom_site_label_1
_geom_angle_atom_site_label_2
_geom_angle_atom_site_label_3
_geom_angle
N2 C1 N1 124.6(2)
N2 C1 O1 125.3(2)
N1 C1 O1 110.0(2)
N2 C1 O1A 113.9(9)
N1 C1 O1A 118.7(9)
O1 C1 O1A 21.7(8)
N1 C2 C3 99.0(2)
N1 C2 C11 113.0(2)
C3 C2 C11 113.1(2)
N1 C2 H2 110.4
C3 C2 H2 110.4
C11 C2 H2 110.4
C17 C3 O1 121.6(3)
C17 C3 C2 130.0(3)
O1 C3 C2 108.3(2)
C3A C2A N1 98.2(15)
C3A C2A H2A 111.9
N1 C2A H2A 111.9
C17A C3A O1A 123(2)
C17A C3A C2A 129(2)
O1A C3A C2A 107.5(18)
C9 C4 C5 120.4(3)
C9 C4 S1 119.7(2)
C5 C4 S1 119.7(2)
C6 C5 C4 119.0(3)
C6 C5 H5 120.5
C4 C5 H5 120.5
C5 C6 C7 122.0(3)
C5 C6 H6 119.0
C7 C6 H6 119.0
C8 C7 C6 118.0(3)
C8 C7 C10 120.9(3)
C6 C7 C10 121.1(3)
C7 C8 C9 121.3(3)
C7 C8 H8 119.3
C9 C8 H8 119.3
C4 C9 C8 119.2(2)
C4 C9 H9 120.4
C8 C9 H9 120.4
C7 C10 H10A 109.5
C7 C10 H10B 109.5
H10A C10 H10B 109.5
C7 C10 H10C 109.5
H10A C10 H10C 109.5
H10B C10 H10C 109.5
C16 C11 C12 120.1(3)
C16 C11 C2 120.6(2)
C12 C11 C2 119.3(3)
C11 C12 C13 119.1(4)
C11 C12 H12 120.5
C13 C12 H12 120.5
C14 C13 C12 120.0(5)
C14 C13 H13 120.0
C12 C13 H13 120.0
C13 C14 C15 121.0(4)
C13 C14 H14 119.5
C15 C14 H14 119.5
C14 C15 C16 119.2(3)
C14 C15 H15 120.4
C16 C15 H15 120.4
C11 C16 C15 120.6(3)
C11 C16 H16 119.7
C15 C16 H16 119.7
C3 C17 C18 130.1(3)
C3 C17 H17 115.0
C18 C17 H17 115.0
C13A C12A H12A 123.9
C14A C13A C12A 127(5)
C14A C13A H13A 116.4
C12A C13A H13A 116.4
C13A C14A C15A 114(4)
C13A C14A H14A 123.0
C15A C14A H14A 123.0
C16A C15A C14A 121(3)
C16A C15A H15A 119.4
C14A C15A H15A 119.4
C15A C16A H16A 118.5
C3A C17A C18 130(2)
C3A C17A H17A 114.9
C18 C17A H17A 114.9
C19 C18 C23 118.2(3)
C19 C18 C17 117.0(3)
C23 C18 C17 124.8(2)
C19 C18 C17A 122.4(10)
C23 C18 C17A 110.8(10)
C17 C18 C17A 32.5(10)
C20 C19 C18 121.0(3)
C20 C19 H19 119.5
C18 C19 H19 119.5
C21 C20 C19 120.5(3)
C21 C20 H20 119.7
C19 C20 H20 119.7
C20 C21 C22 119.3(3)
C20 C21 H21 120.3
C22 C21 H21 120.3
C23 C22 C21 120.4(3)
C23 C22 H22 119.8
C21 C22 H22 119.8
C22 C23 C18 120.6(2)
C22 C23 H23 119.7
C18 C23 H23 119.7
C29 C24 C25 120.1(2)
C29 C24 N1 121.2(2)
C25 C24 N1 118.7(2)
C26 C25 C24 118.9(2)
C26 C25 H25 120.5
C24 C25 H25 120.5
C25 C26 C27 121.9(2)
C25 C26 Cl1 118.8(2)
C27 C26 Cl1 119.31(19)
O4 C27 C28 125.6(2)
O4 C27 C26 116.3(2)
C28 C27 C26 118.1(2)
C29 C28 C27 120.6(2)
C29 C28 H28 119.7
C27 C28 H28 119.7
C24 C29 C28 120.3(2)
C24 C29 H29 119.9
C28 C29 H29 119.9
O4 C30 H30A 109.5
O4 C30 H30B 109.5
H30A C30 H30B 109.5
O4 C30 H30C 109.5
H30A C30 H30C 109.5
H30B C30 H30C 109.5
C1 N1 C24 123.1(2)
C1 N1 C2 112.0(2)
C24 N1 C2 124.0(2)
C1 N1 C2A 98.9(8)
C24 N1 C2A 121.8(8)
C2 N1 C2A 52.2(7)
C1 N2 S1 119.99(19)
C1 O1 C3 109.5(2)
C3A O1A C1 101.5(17)
C27 O4 C30 117.3(2)
O3 S1 O2 117.54(11)
O3 S1 N2 104.84(11)
O2 S1 N2 110.97(11)
O3 S1 C4 107.75(12)
O2 S1 C4 108.57(12)
N2 S1 C4 106.61(12)

loop_
_geom_bond_atom_site_label_1
_geom_bond_atom_site_label_2
_geom_bond_distance
C1 N2 1.286(3)
C1 N1 1.342(3)
C1 O1 1.351(3)
C1 O1A 1.48(2)
C2 N1 1.488(3)
C2 C3 1.516(4)
C2 C11 1.516(4)
C2 H2 1.0000
C3 C17 1.320(4)
C3 O1 1.413(3)
C2A C3A 1.54(3)
C2A N1 1.66(2)
C2A H2A 1.0000
C3A C17A 1.29(3)
C3A O1A 1.43(3)
C4 C9 1.379(4)
C4 C5 1.397(4)
C4 S1 1.760(3)
C5 C6 1.371(4)
C5 H5 0.9500
C6 C7 1.390(4)
C6 H6 0.9500
C7 C8 1.386(4)
C7 C10 1.509(4)
C8 C9 1.391(4)
C8 H8 0.9500
C9 H9 0.9500
C10 H10A 0.9800
C10 H10B 0.9800
C10 H10C 0.9800
C11 C16 1.376(4)
C11 C12 1.391(4)
C12 C13 1.404(6)
C12 H12 0.9500
C13 C14 1.366(7)
C13 H13 0.9500
C14 C15 1.384(5)
C14 H14 0.9500
C15 C16 1.388(4)
C15 H15 0.9500
C16 H16 0.9500
C17 C18 1.483(4)
C17 H17 0.9500
C12A C13A 1.40(6)
C12A H12A 0.9500
C13A C14A 1.35(5)
C13A H13A 0.9500
C14A C15A 1.38(4)
C14A H14A 0.9500
C15A C16A 1.36(3)
C15A H15A 0.9500
C16A H16A 0.9500
C17A C18 1.52(3)
C17A H17A 0.9500
C18 C19 1.396(4)
C18 C23 1.401(4)
C19 C20 1.383(4)
C19 H19 0.9500
C20 C21 1.382(4)
C20 H20 0.9500
C21 C22 1.393(4)
C21 H21 0.9500
C22 C23 1.384(4)
C22 H22 0.9500
C23 H23 0.9500
C24 C29 1.375(4)
C24 C25 1.397(3)
C24 N1 1.431(3)
C25 C26 1.374(4)
C25 H25 0.9500
C26 C27 1.393(4)
C26 Cl1 1.739(2)
C27 O4 1.356(3)
C27 C28 1.388(4)
C28 C29 1.387(4)
C28 H28 0.9500
C29 H29 0.9500
C30 O4 1.432(3)
C30 H30A 0.9800
C30 H30B 0.9800
C30 H30C 0.9800
N2 S1 1.635(2)
O2 S1 1.4400(18)
O3 S1 1.4298(18)
